data_7205450
loop_
_publ_author_name
'Ling, Yun'
'Chen, Zhen-Xia'
'Zhou, Ya-Ming'
'Weng, Lin-Hong'
'Zhao, Dong-Yuan'

_publ_section_title
;
 A novel green phosphorescent silver(i) coordination polymer with
 three-fold interpenetrated CdSO4-type net generated via in situ
 reaction
;
_journal_issue 5
_journal_name_full CrystEngComm
_journal_page_first 1504
_journal_paper_doi 10.1039/c0ce00546k
_journal_volume 13
_journal_year 2011
_chemical_formula_sum 'C16 H27 Ag6 Cl N12 O2'
_chemical_formula_weight 1102.17
_chemical_name_systematic
;
?
;
_space_group_IT_number 140
_symmetry_cell_setting tetragonal
_symmetry_space_group_name_Hall '-I 4 2c'
_symmetry_space_group_name_H-M 'I 4/m c m'
_atom_sites_solution_hydrogens geom
_atom_sites_solution_primary direct
_atom_sites_solution_secondary difmap
_audit_creation_method SHELXL-97
_cell_angle_alpha 90.00
_cell_angle_beta 90.00
_cell_angle_gamma 90.00
_cell_formula_units_Z 4
_cell_length_a 21.816(9)
_cell_length_b 21.816(9)
_cell_length_c 6.881(4)
_cell_measurement_reflns_used 2403
_cell_measurement_temperature 293(2)
_cell_measurement_theta_max 24.54
_cell_measurement_theta_min 2.64
_cell_volume 3275(3)
_computing_cell_refinement 'Bruker SMART'
_computing_data_collection 'Bruker SMART'
_computing_data_reduction 'Bruker SAINT'
_computing_molecular_graphics 'Bruker SHELXTL'
_computing_publication_material 'Bruker SHELXTL'
_computing_structure_refinement 'SHELXL-97 (Sheldrick, 1997)'
_computing_structure_solution 'SHELXS-97 (Sheldrick, 1990)'
_diffrn_ambient_temperature 293(2)
_diffrn_measured_fraction_theta_full 0.991
_diffrn_measured_fraction_theta_max 0.991
_diffrn_measurement_device_type 'CCD area detector'
_diffrn_measurement_method 'phi and omega scans'
_diffrn_radiation_monochromator graphite
_diffrn_radiation_source 'fine-focus sealed tube'
_diffrn_radiation_type MoK\a
_diffrn_radiation_wavelength 0.71073
_diffrn_reflns_av_R_equivalents 0.0557
_diffrn_reflns_av_sigmaI/netI 0.0245
_diffrn_reflns_limit_h_max 21
_diffrn_reflns_limit_h_min -26
_diffrn_reflns_limit_k_max 23
_diffrn_reflns_limit_k_min -26
_diffrn_reflns_limit_l_max 8
_diffrn_reflns_limit_l_min -8
_diffrn_reflns_number 6722
_diffrn_reflns_theta_full 25.20
_diffrn_reflns_theta_max 25.20
_diffrn_reflns_theta_min 2.64
_exptl_absorpt_coefficient_mu 3.632
_exptl_absorpt_correction_T_max 1.00000
_exptl_absorpt_correction_T_min 0.60000
_exptl_absorpt_correction_type multi-scan
_exptl_absorpt_process_details SADABS
_exptl_crystal_colour light-yellow
_exptl_crystal_density_diffrn 2.235
_exptl_crystal_density_method 'not measured'
_exptl_crystal_description needle
_exptl_crystal_F_000 2088
_exptl_crystal_size_max 0.20
_exptl_crystal_size_mid 0.18
_exptl_crystal_size_min 0.12
_refine_diff_density_max 1.142
_refine_diff_density_min -0.375
_refine_diff_density_rms 0.137
_refine_ls_extinction_method none
_refine_ls_goodness_of_fit_ref 1.140
_refine_ls_hydrogen_treatment constr
_refine_ls_matrix_type full
_refine_ls_number_parameters 61
_refine_ls_number_reflns 837
_refine_ls_number_restraints 0
_refine_ls_restrained_S_all 1.140
_refine_ls_R_factor_all 0.0479
_refine_ls_R_factor_gt 0.0380
_refine_ls_shift/su_max 0.001
_refine_ls_shift/su_mean 0.000
_refine_ls_structure_factor_coef Fsqd
_refine_ls_weighting_details 'calc w=1/[\s^2^(Fo^2^)+(0.0603P)^2^+0.0000P] where P=(Fo^2^+2Fc^2^)/3'
_refine_ls_weighting_scheme calc
_refine_ls_wR_factor_gt 0.0982
_refine_ls_wR_factor_ref 0.1026
_reflns_number_gt 693
_reflns_number_total 837
_reflns_threshold_expression >2sigma(I)
_cod_data_source_file C0CE00546K.TXT
_cod_data_source_block 3
_cod_depositor_comments
;
The following automatic conversions were performed:
'_symmetry_cell_setting' value 'Tetragonal' changed to 'tetragonal'
according to '/home/saulius/struct/CIF-dictionaries/cif_core.dic'
dictionary named 'cif_core.dic' version 2.4.1 from
2010-06-29.

'_exptl_absorpt_correction_type' value 'Multi-scan' changed
to 'multi-scan' according to
'/home/saulius/struct/CIF-dictionaries/cif_core.dic' dictionary named
'cif_core.dic' version 2.4.1 from 2010-06-29.

Automatic conversion script
Id: cif_fix_enum 1555 2011-01-17 13:19:09Z saulius 
;
_cod_original_sg_symbol_H-M I4/mcm
_cod_database_code 7205450

loop_
_symmetry_equiv_pos_as_xyz
'x, y, z'
'-y, x, z'
'-x, -y, z'
'y, -x, z'
'x, -y, -z+1/2'
'y, x, -z+1/2'
'-x, y, -z+1/2'
'-y, -x, -z+1/2'
'x+1/2, y+1/2, z+1/2'
'-y+1/2, x+1/2, z+1/2'
'-x+1/2, -y+1/2, z+1/2'
'y+1/2, -x+1/2, z+1/2'
'x+1/2, -y+1/2, -z+1'
'y+1/2, x+1/2, -z+1'
'-x+1/2, y+1/2, -z+1'
'-y+1/2, -x+1/2, -z+1'
'-x, -y, -z'
'y, -x, -z'
'x, y, -z'
'-y, x, -z'
'-x, y, z-1/2'
'-y, -x, z-1/2'
'x, -y, z-1/2'
'y, x, z-1/2'
'-x+1/2, -y+1/2, -z+1/2'
'y+1/2, -x+1/2, -z+1/2'
'x+1/2, y+1/2, -z+1/2'
'-y+1/2, x+1/2, -z+1/2'
'-x+1/2, y+1/2, z'
'-y+1/2, -x+1/2, z'
'x+1/2, -y+1/2, z'
'y+1/2, x+1/2, z'

loop_
_atom_site_label
_atom_site_type_symbol
_atom_site_fract_x
_atom_site_fract_y
_atom_site_fract_z
_atom_site_U_iso_or_equiv
_atom_site_adp_type
_atom_site_occupancy
_atom_site_symmetry_multiplicity
_atom_site_calc_flag
_atom_site_refinement_flags
_atom_site_disorder_assembly
_atom_site_disorder_group
Ag1 Ag 0.21242(3) 0.71242(3) 1.0000 0.0569(3) Uani 1 4 d S . .
Ag2 Ag -0.01873(3) 0.88612(3) 1.0000 0.0596(3) Uani 1 2 d S . .
C1 C 0.2340(3) 0.8687(4) 1.0000 0.050(2) Uani 1 2 d S . .
H1A H 0.2344 0.9129 1.0000 0.060 Uiso 1 2 d SR . .
H1B H 0.2531 0.8543 0.8831 0.060 Uiso 1 1 d R . .
C2 C 0.1696(3) 0.8469(3) 1.0000 0.0375(16) Uani 1 2 d S . .
C3 C 0.0905(3) 0.7899(3) 1.0000 0.0398(16) Uani 1 2 d S . .
C4 C 0.0505(4) 0.7355(4) 1.0000 0.066(2) Uani 1 2 d S . .
H4A H 0.0071 0.7459 1.0000 0.079 Uiso 1 2 d SR . .
H4B H 0.0577 0.7101 1.1145 0.079 Uiso 1 1 d R . .
Cl1 Cl 0.0000 0.0000 0.2500 0.0435(8) Uani 1 8 d S . .
N1 N 0.1525(3) 0.7875(3) 1.0000 0.0402(14) Uani 1 2 d S . .
N2 N 0.0713(3) 0.8467(3) 1.0000 0.0442(15) Uani 1 2 d S . .
N3 N 0.1219(3) 0.8839(2) 1.0000 0.0388(13) Uani 1 2 d S . .
O1 O 0.1291(6) 0.6291(6) 0.257(4) 0.138(8) Uani 0.50 2 d SP . .

loop_
_atom_site_aniso_label
_atom_site_aniso_U_11
_atom_site_aniso_U_22
_atom_site_aniso_U_33
_atom_site_aniso_U_23
_atom_site_aniso_U_13
_atom_site_aniso_U_12
Ag1 0.0521(4) 0.0521(4) 0.0665(6) 0.000 0.000 0.0292(4)
Ag2 0.0295(4) 0.0600(5) 0.0892(6) 0.000 0.000 0.0063(2)
C1 0.044(5) 0.049(5) 0.059(5) 0.000 0.000 0.004(4)
C2 0.033(4) 0.043(4) 0.037(4) 0.000 0.000 0.007(3)
C3 0.034(4) 0.031(4) 0.054(5) 0.000 0.000 0.002(3)
C4 0.052(5) 0.037(5) 0.108(7) 0.000 0.000 -0.003(4)
Cl1 0.0469(12) 0.0469(12) 0.0367(18) 0.000 0.000 0.000
N1 0.038(3) 0.032(3) 0.051(4) 0.000 0.000 0.011(2)
N2 0.032(3) 0.036(3) 0.065(4) 0.000 0.000 0.003(3)
N3 0.033(3) 0.030(3) 0.053(3) 0.000 0.000 0.004(2)
O1 0.082(6) 0.082(6) 0.25(2) -0.046(12) -0.046(12) 0.035(8)

loop_
_atom_type_symbol
_atom_type_description
_atom_type_scat_dispersion_real
_atom_type_scat_dispersion_imag
_atom_type_scat_source
C C 0.0033 0.0016 'International Tables Vol C Tables 4.2.6.8 and 6.1.1.4'
Ag Ag -0.8971 1.1015 'International Tables Vol C Tables 4.2.6.8 and 6.1.1.4'
N N 0.0061 0.0033 'International Tables Vol C Tables 4.2.6.8 and 6.1.1.4'
O O 0.0106 0.0060 'International Tables Vol C Tables 4.2.6.8 and 6.1.1.4'
Cl Cl 0.1484 0.1585 'International Tables Vol C Tables 4.2.6.8 and 6.1.1.4'
H H 0.0000 0.0000 'International Tables Vol C Tables 4.2.6.8 and 6.1.1.4'

loop_
_geom_angle_atom_site_label_1
_geom_angle_atom_site_label_2
_geom_angle_atom_site_label_3
_geom_angle
_geom_angle_site_symmetry_1
_geom_angle_site_symmetry_3
_geom_angle_publ_flag
N1 Ag1 N1 167.2(3) . 14_456 ?
N3 Ag2 N2 151.6(2) 18_467 . ?
C2 C1 H1A 109.2 . . ?
C2 C1 H1B 107.9 . . ?
H1A C1 H1B 108.9 . . ?
N3 C2 N1 111.7(6) . . ?
N3 C2 C1 123.5(7) . . ?
N1 C2 C1 124.8(6) . . ?
N2 C3 N1 111.0(6) . . ?
N2 C3 C4 124.9(7) . . ?
N1 C3 C4 124.2(7) . . ?
C3 C4 H4A 112.9 . . ?
C3 C4 H4B 111.2 . . ?
H4A C4 H4B 106.8 . . ?
C2 N1 C3 103.9(5) . . ?
C2 N1 Ag1 125.3(5) . . ?
C3 N1 Ag1 130.8(5) . . ?
C3 N2 N3 107.5(6) . . ?
C3 N2 Ag2 132.4(5) . . ?
N3 N2 Ag2 120.1(4) . . ?
C2 N3 N2 105.9(6) . . ?
C2 N3 Ag2 132.5(5) . 2_665 ?
N2 N3 Ag2 121.6(4) . 2_665 ?

loop_
_geom_bond_atom_site_label_1
_geom_bond_atom_site_label_2
_geom_bond_distance
_geom_bond_site_symmetry_2
_geom_bond_publ_flag
Ag1 N1 2.096(5) . ?
Ag1 N1 2.096(5) 14_456 ?
Ag2 N3 2.132(5) 18_467 ?
Ag2 N2 2.144(6) . ?
C1 C2 1.483(11) . ?
C1 H1A 0.9643 . ?
C1 H1B 0.9589 . ?
C2 N3 1.317(8) . ?
C2 N1 1.348(9) . ?
C3 N2 1.308(9) . ?
C3 N1 1.352(9) . ?
C3 C4 1.473(11) . ?
C4 H4A 0.9741 . ?
C4 H4B 0.9764 . ?
N2 N3 1.371(8) . ?
N3 Ag2 2.132(5) 2_665 ?
